data_9004505
loop_
_publ_author_name
'Cooper, M. A.'
'Hawthorne, F. C.'

_publ_section_title
;
 Refinement of the crystal structure of tienshanite: short-range-order
 constraints on chemical composition
;
_journal_name_full 'The Canadian Mineralogist'
_journal_page_first 1305
_journal_page_last 1310
_journal_volume 36
_journal_year 1998
_chemical_formula_sum 'B12 Ba6 Ca2 F2 K Mn6 Na12 O123 Si36 Ti12'
_chemical_name_mineral Tienshanite
_space_group_IT_number 175
_symmetry_space_group_name_Hall '-P 6'
_symmetry_space_group_name_H-M 'P 6/m'
_cell_angle_alpha 90
_cell_angle_beta 90
_cell_angle_gamma 120
_cell_length_a 16.785
_cell_length_b 16.785
_cell_length_c 10.454
_cell_formula_units_Z 1
_cell_volume 2550.679
_database_code_amcsd 0005580
_exptl_crystal_density_diffrn 3.431
_cod_original_formula_sum 'Ba6 Ti12 Mn6 Ca2 K Na12 Si36 B12 O123 F2'
_cod_database_code 9004505

loop_
_space_group_symop_operation_xyz
x,y,z
-x+y,-x,-z
x-y,x,z
y,-x+y,-z
-y,x-y,z
x,y,-z
-x,-y,z
x-y,x,-z
-x+y,-x,z
-y,x-y,-z
y,-x+y,z
-x,-y,-z

loop_
_atom_site_aniso_label
_atom_site_aniso_U_11
_atom_site_aniso_U_22
_atom_site_aniso_U_33
_atom_site_aniso_U_12
_atom_site_aniso_U_13
_atom_site_aniso_U_23
Ba 0.01570 0.01310 0.01130 0.00680 0.00000 0.00000
Mn 0.01000 0.01160 0.00870 0.00620 0.00000 0.00000
Ca 0.00560 0.00560 0.00490 0.00280 0.00000 0.00000
K 0.02370 0.02370 0.02220 0.01180 0.00000 0.00000
Na2 0.01760 0.02340 0.01940 0.00520 0.00000 0.00000
Si1 0.00650 0.00660 0.00590 0.00360 -0.00040 -0.00090
Si2 0.00730 0.00680 0.00760 0.00420 -0.00080 0.00020
Si3 0.00810 0.00720 0.00830 0.00440 -0.00020 0.00000
B 0.00630 0.00650 0.00480 0.00250 0.00030 -0.00010
O1 0.00710 0.01130 0.02480 0.00180 0.00000 0.00000
O2 0.01680 0.01160 0.00640 0.00950 -0.00070 0.00010
O3 0.01440 0.01020 0.01320 0.00750 -0.00210 -0.00120
O4 0.01450 0.01010 0.00730 0.00680 0.00150 -0.00060
O5 0.01590 0.01310 0.00910 0.01140 0.00200 0.00200
O6 0.00730 0.00900 0.01120 0.00370 -0.00040 -0.00260
O7 0.01060 0.01610 0.02230 0.00670 0.00000 0.00000
O8 0.01560 0.01450 0.00870 0.00960 -0.00010 -0.00050
O9 0.01110 0.00510 0.01060 0.00320 -0.00290 0.00040
O10 0.00650 0.01250 0.00790 0.00530 -0.00060 -0.00270
O11 0.00990 0.00810 0.00470 0.00480 0.00000 0.00000
O12 0.01980 0.00990 0.01180 0.00830 -0.00070 -0.00050
F 0.01350 0.01350 0.03900 0.00670 0.00000 0.00000

loop_
_atom_site_label
_atom_site_fract_x
_atom_site_fract_y
_atom_site_fract_z
_atom_site_U_iso_or_equiv
Ba 0.18579 0.50676 0.00000 0.01360
Ti1 0.34879 0.41959 0.00000 0.00410
Ti2 0.37460 0.43420 0.00000 0.00410
Mn 0.13608 0.22088 0.00000 ?
Ca 0.33333 0.66667 0.50000 ?
K 0.00000 0.00000 0.50000 ?
Na1 0.51800 0.50000 0.50000 0.01640
Na2 0.18750 0.34190 0.50000 ?
Si1 0.32540 0.50460 0.27216 ?
Si2 0.36326 0.34795 0.28635 ?
Si3 0.19159 0.16323 0.28020 ?
B 0.17630 0.51250 0.37280 ?
O1 0.50000 0.50000 0.00000 ?
O2 0.37180 0.35130 0.13320 ?
O3 0.04450 0.28900 0.33810 ?
O4 0.36110 0.51470 0.12670 ?
O5 0.32480 0.41500 0.33810 ?
O6 0.07700 0.45980 0.35820 ?
O7 0.22750 0.35860 0.00000 ?
O8 0.18770 0.16050 0.12870 ?
O9 0.20790 0.61260 0.35760 ?
O10 0.22010 0.48500 0.27310 ?
O11 0.50110 0.29310 0.50000 ?
O12 0.17850 0.06810 0.34310 ?
F 0.33333 0.66667 0.00000 ?

loop_
_cod_related_entry_id
_cod_related_entry_database
_cod_related_entry_code
1 AMCSD 0005580
